data_4325940
loop_
_publ_author_name
'Bryan A. Kuropatwa'
'Abdeljalil Assoud'
'Holger Kleinke'

_publ_section_title
;
 Crystal Structure and Physical Properties of the New Chalcogenides
 Ba3Cu17-x(S,Te)11 and Ba3Cu17-x(S,Te)11.5 with Two Different Cu Clusters
;
_journal_name_full 'Inorganic Chemistry'
_journal_page_first 7831
_journal_page_last 7837
_journal_paper_doi 10.1021/ic200984q
_journal_volume 50
_journal_year 2011
_chemical_formula_sum 'Ba3 Cu15.61 S5.32 Te6.18'
_chemical_formula_weight 2362.97
_chemical_name_systematic
; 
 ? 
;
_space_group_IT_number 225
_symmetry_cell_setting cubic
_symmetry_space_group_name_Hall '-F 4 2 3'
_symmetry_space_group_name_H-M 'F m -3 m'
_atom_sites_solution_hydrogens none
_atom_sites_solution_primary direct
_atom_sites_solution_secondary difmap
_audit_creation_method SHELXL-97
_cell_angle_alpha 90.00
_cell_angle_beta 90.00
_cell_angle_gamma 90.00
_cell_formula_units_Z 8
_cell_length_a 17.2095(8)
_cell_length_b 17.2095(8)
_cell_length_c 17.2095(8)
_cell_measurement_temperature 296(2)
_cell_volume 5096.9(4)
_computing_structure_refinement 'SHELXL-97 (Sheldrick, 1997)'
_computing_structure_solution 'SHELXS-97 (Sheldrick, 1990)'
_diffrn_ambient_temperature 296(2)
_diffrn_measured_fraction_theta_full 0.995
_diffrn_measured_fraction_theta_max 0.995
_diffrn_radiation_monochromator graphite
_diffrn_radiation_source 'fine-focus sealed tube'
_diffrn_radiation_type MoK\a
_diffrn_radiation_wavelength 0.71073
_diffrn_reflns_av_R_equivalents 0.0285
_diffrn_reflns_av_sigmaI/netI 0.0074
_diffrn_reflns_limit_h_max 24
_diffrn_reflns_limit_h_min -24
_diffrn_reflns_limit_k_max 24
_diffrn_reflns_limit_k_min -24
_diffrn_reflns_limit_l_max 24
_diffrn_reflns_limit_l_min -24
_diffrn_reflns_number 14859
_diffrn_reflns_theta_full 30.05
_diffrn_reflns_theta_max 30.05
_diffrn_reflns_theta_min 3.35
_exptl_absorpt_coefficient_mu 24.625
_exptl_absorpt_correction_T_max 0.3197
_exptl_absorpt_correction_T_min 0.0954
_exptl_absorpt_correction_type empirical
_exptl_absorpt_process_details SADABS
_exptl_crystal_density_diffrn 6.159
_exptl_crystal_F_000 8217
_exptl_crystal_size_max 0.18
_exptl_crystal_size_mid 0.16
_exptl_crystal_size_min 0.06
_refine_diff_density_max 1.824
_refine_diff_density_min -1.570
_refine_diff_density_rms 0.243
_refine_ls_extinction_coef 0.000031(8)
_refine_ls_extinction_expression Fc^*^=kFc[1+0.001xFc^2^\l^3^/sin(2\q)]^-1/4^
_refine_ls_extinction_method SHELXL
_refine_ls_goodness_of_fit_ref 1.159
_refine_ls_hydrogen_treatment none
_refine_ls_matrix_type full
_refine_ls_number_parameters 31
_refine_ls_number_reflns 434
_refine_ls_number_restraints 0
_refine_ls_restrained_S_all 1.159
_refine_ls_R_factor_all 0.0277
_refine_ls_R_factor_gt 0.0272
_refine_ls_shift/su_max 0.000
_refine_ls_shift/su_mean 0.000
_refine_ls_structure_factor_coef Fsqd
_refine_ls_weighting_details 'calc w=1/[\s^2^(Fo^2^)+(0.0284P)^2^+380.3018P] where P=(Fo^2^+2Fc^2^)/3'
_refine_ls_weighting_scheme calc
_refine_ls_wR_factor_gt 0.0734
_refine_ls_wR_factor_ref 0.0737
_reflns_number_gt 427
_reflns_number_total 434
_reflns_threshold_expression >2sigma(I)
_cod_data_source_file ic200984q_si_004.cif
_cod_data_source_block Ba3Cu156S533Te617
_cod_database_code 4325940

loop_
_symmetry_equiv_pos_as_xyz
'x, y, z'
'-x, -y, z'
'-x, y, -z'
'x, -y, -z'
'z, x, y'
'z, -x, -y'
'-z, -x, y'
'-z, x, -y'
'y, z, x'
'-y, z, -x'
'y, -z, -x'
'-y, -z, x'
'y, x, -z'
'-y, -x, -z'
'y, -x, z'
'-y, x, z'
'x, z, -y'
'-x, z, y'
'-x, -z, -y'
'x, -z, y'
'z, y, -x'
'z, -y, x'
'-z, y, x'
'-z, -y, -x'
'x, y+1/2, z+1/2'
'-x, -y+1/2, z+1/2'
'-x, y+1/2, -z+1/2'
'x, -y+1/2, -z+1/2'
'z, x+1/2, y+1/2'
'z, -x+1/2, -y+1/2'
'-z, -x+1/2, y+1/2'
'-z, x+1/2, -y+1/2'
'y, z+1/2, x+1/2'
'-y, z+1/2, -x+1/2'
'y, -z+1/2, -x+1/2'
'-y, -z+1/2, x+1/2'
'y, x+1/2, -z+1/2'
'-y, -x+1/2, -z+1/2'
'y, -x+1/2, z+1/2'
'-y, x+1/2, z+1/2'
'x, z+1/2, -y+1/2'
'-x, z+1/2, y+1/2'
'-x, -z+1/2, -y+1/2'
'x, -z+1/2, y+1/2'
'z, y+1/2, -x+1/2'
'z, -y+1/2, x+1/2'
'-z, y+1/2, x+1/2'
'-z, -y+1/2, -x+1/2'
'x+1/2, y, z+1/2'
'-x+1/2, -y, z+1/2'
'-x+1/2, y, -z+1/2'
'x+1/2, -y, -z+1/2'
'z+1/2, x, y+1/2'
'z+1/2, -x, -y+1/2'
'-z+1/2, -x, y+1/2'
'-z+1/2, x, -y+1/2'
'y+1/2, z, x+1/2'
'-y+1/2, z, -x+1/2'
'y+1/2, -z, -x+1/2'
'-y+1/2, -z, x+1/2'
'y+1/2, x, -z+1/2'
'-y+1/2, -x, -z+1/2'
'y+1/2, -x, z+1/2'
'-y+1/2, x, z+1/2'
'x+1/2, z, -y+1/2'
'-x+1/2, z, y+1/2'
'-x+1/2, -z, -y+1/2'
'x+1/2, -z, y+1/2'
'z+1/2, y, -x+1/2'
'z+1/2, -y, x+1/2'
'-z+1/2, y, x+1/2'
'-z+1/2, -y, -x+1/2'
'x+1/2, y+1/2, z'
'-x+1/2, -y+1/2, z'
'-x+1/2, y+1/2, -z'
'x+1/2, -y+1/2, -z'
'z+1/2, x+1/2, y'
'z+1/2, -x+1/2, -y'
'-z+1/2, -x+1/2, y'
'-z+1/2, x+1/2, -y'
'y+1/2, z+1/2, x'
'-y+1/2, z+1/2, -x'
'y+1/2, -z+1/2, -x'
'-y+1/2, -z+1/2, x'
'y+1/2, x+1/2, -z'
'-y+1/2, -x+1/2, -z'
'y+1/2, -x+1/2, z'
'-y+1/2, x+1/2, z'
'x+1/2, z+1/2, -y'
'-x+1/2, z+1/2, y'
'-x+1/2, -z+1/2, -y'
'x+1/2, -z+1/2, y'
'z+1/2, y+1/2, -x'
'z+1/2, -y+1/2, x'
'-z+1/2, y+1/2, x'
'-z+1/2, -y+1/2, -x'
'-x, -y, -z'
'x, y, -z'
'x, -y, z'
'-x, y, z'
'-z, -x, -y'
'-z, x, y'
'z, x, -y'
'z, -x, y'
'-y, -z, -x'
'y, -z, x'
'-y, z, x'
'y, z, -x'
'-y, -x, z'
'y, x, z'
'-y, x, -z'
'y, -x, -z'
'-x, -z, y'
'x, -z, -y'
'x, z, y'
'-x, z, -y'
'-z, -y, x'
'-z, y, -x'
'z, -y, -x'
'z, y, x'
'-x, -y+1/2, -z+1/2'
'x, y+1/2, -z+1/2'
'x, -y+1/2, z+1/2'
'-x, y+1/2, z+1/2'
'-z, -x+1/2, -y+1/2'
'-z, x+1/2, y+1/2'
'z, x+1/2, -y+1/2'
'z, -x+1/2, y+1/2'
'-y, -z+1/2, -x+1/2'
'y, -z+1/2, x+1/2'
'-y, z+1/2, x+1/2'
'y, z+1/2, -x+1/2'
'-y, -x+1/2, z+1/2'
'y, x+1/2, z+1/2'
'-y, x+1/2, -z+1/2'
'y, -x+1/2, -z+1/2'
'-x, -z+1/2, y+1/2'
'x, -z+1/2, -y+1/2'
'x, z+1/2, y+1/2'
'-x, z+1/2, -y+1/2'
'-z, -y+1/2, x+1/2'
'-z, y+1/2, -x+1/2'
'z, -y+1/2, -x+1/2'
'z, y+1/2, x+1/2'
'-x+1/2, -y, -z+1/2'
'x+1/2, y, -z+1/2'
'x+1/2, -y, z+1/2'
'-x+1/2, y, z+1/2'
'-z+1/2, -x, -y+1/2'
'-z+1/2, x, y+1/2'
'z+1/2, x, -y+1/2'
'z+1/2, -x, y+1/2'
'-y+1/2, -z, -x+1/2'
'y+1/2, -z, x+1/2'
'-y+1/2, z, x+1/2'
'y+1/2, z, -x+1/2'
'-y+1/2, -x, z+1/2'
'y+1/2, x, z+1/2'
'-y+1/2, x, -z+1/2'
'y+1/2, -x, -z+1/2'
'-x+1/2, -z, y+1/2'
'x+1/2, -z, -y+1/2'
'x+1/2, z, y+1/2'
'-x+1/2, z, -y+1/2'
'-z+1/2, -y, x+1/2'
'-z+1/2, y, -x+1/2'
'z+1/2, -y, -x+1/2'
'z+1/2, y, x+1/2'
'-x+1/2, -y+1/2, -z'
'x+1/2, y+1/2, -z'
'x+1/2, -y+1/2, z'
'-x+1/2, y+1/2, z'
'-z+1/2, -x+1/2, -y'
'-z+1/2, x+1/2, y'
'z+1/2, x+1/2, -y'
'z+1/2, -x+1/2, y'
'-y+1/2, -z+1/2, -x'
'y+1/2, -z+1/2, x'
'-y+1/2, z+1/2, x'
'y+1/2, z+1/2, -x'
'-y+1/2, -x+1/2, z'
'y+1/2, x+1/2, z'
'-y+1/2, x+1/2, -z'
'y+1/2, -x+1/2, -z'
'-x+1/2, -z+1/2, y'
'x+1/2, -z+1/2, -y'
'x+1/2, z+1/2, y'
'-x+1/2, z+1/2, -y'
'-z+1/2, -y+1/2, x'
'-z+1/2, y+1/2, -x'
'z+1/2, -y+1/2, -x'
'z+1/2, y+1/2, x'

loop_
_atom_site_label
_atom_site_type_symbol
_atom_site_fract_x
_atom_site_fract_y
_atom_site_fract_z
_atom_site_U_iso_or_equiv
_atom_site_adp_type
_atom_site_occupancy
_atom_site_symmetry_multiplicity
_atom_site_calc_flag
_atom_site_refinement_flags
Ba Ba 0.29139(5) 0.0000 0.0000 0.0157(3) Uani 1 8 d S
Cu1 Cu 0.19945(5) 0.19945(5) 0.41748(9) 0.0392(5) Uani 0.923(7) 2 d SP
Cu2 Cu 0.07388(14) 0.07388(14) 0.07388(14) 0.0532(18) Uani 0.583(12) 6 d SP
Cu3 Cu 0.16244(13) 0.16244(13) 0.16244(13) 0.0364(13) Uani 0.553(11) 6 d SP
Te1 Te 0.0000 0.16956(3) 0.16956(3) 0.0141(3) Uani 0.858(5) 4 d SP
S1 S 0.0000 0.16956(3) 0.16956(3) 0.0141(3) Uani 0.14 4 d SP
Te2 Te 0.2500 0.2500 0.2500 0.0231(4) Uani 1 24 d S
S3 S 0.39026(10) 0.39026(10) 0.39026(10) 0.0139(5) Uani 1 6 d S
Te4 Te 0.0000 0.0000 0.0000 0.037(4) Uani 0.049(16) 48 d SP
S4 S 0.0000 0.0000 0.0000 0.037(4) Uani 0.95 48 d SP

loop_
_atom_site_aniso_label
_atom_site_aniso_U_11
_atom_site_aniso_U_22
_atom_site_aniso_U_33
_atom_site_aniso_U_23
_atom_site_aniso_U_13
_atom_site_aniso_U_12
Ba 0.0209(4) 0.0130(3) 0.0130(3) 0.000 0.000 0.000
Cu1 0.0300(5) 0.0300(5) 0.0577(10) -0.0076(4) -0.0076(4) -0.0153(5)
Cu2 0.0532(18) 0.0532(18) 0.0532(18) -0.0151(10) -0.0151(10) -0.0151(10)
Cu3 0.0364(13) 0.0364(13) 0.0364(13) -0.0080(8) -0.0080(8) -0.0080(8)
Te1 0.0161(4) 0.0131(3) 0.0131(3) 0.0012(2) 0.000 0.000
S1 0.0161(4) 0.0131(3) 0.0131(3) 0.0012(2) 0.000 0.000
Te2 0.0231(4) 0.0231(4) 0.0231(4) 0.000 0.000 0.000
S3 0.0139(5) 0.0139(5) 0.0139(5) 0.0011(6) 0.0011(6) 0.0011(6)
Te4 0.037(4) 0.037(4) 0.037(4) 0.000 0.000 0.000
S4 0.037(4) 0.037(4) 0.037(4) 0.000 0.000 0.000

loop_
_atom_type_symbol
_atom_type_description
_atom_type_scat_dispersion_real
_atom_type_scat_dispersion_imag
_atom_type_scat_source
S S 0.1246 0.1234 'International Tables Vol C Tables 4.2.6.8 and 6.1.1.4'
Cu Cu 0.3201 1.2651 'International Tables Vol C Tables 4.2.6.8 and 6.1.1.4'
Te Te -0.5308 1.6751 'International Tables Vol C Tables 4.2.6.8 and 6.1.1.4'
Ba Ba -0.3244 2.2819 'International Tables Vol C Tables 4.2.6.8 and 6.1.1.4'

loop_
_geom_angle_atom_site_label_1
_geom_angle_atom_site_label_2
_geom_angle_atom_site_label_3
_geom_angle
_geom_angle_site_symmetry_1
_geom_angle_site_symmetry_3
S3 Ba S3 115.00(10) 28 25_544
S3 Ba S3 73.22(5) 28 123_554
S3 Ba S3 73.22(5) 25_544 123_554
S3 Ba S3 73.22(5) 28 122_545
S3 Ba S3 73.22(5) 25_544 122_545
S3 Ba S3 115.00(10) 123_554 122_545
S3 Ba S1 142.924(15) 28 106
S3 Ba S1 80.17(4) 25_544 106
S3 Ba S1 142.924(15) 123_554 106
S3 Ba S1 80.17(4) 122_545 106
S3 Ba S1 142.924(15) 28 6
S3 Ba S1 80.17(4) 25_544 6
S3 Ba S1 80.17(4) 123_554 6
S3 Ba S1 142.924(15) 122_545 6
S1 Ba S1 70.092(16) 106 6
S3 Ba Te1 142.924(15) 28 106
S3 Ba Te1 80.17(4) 25_544 106
S3 Ba Te1 142.924(15) 123_554 106
S3 Ba Te1 80.17(4) 122_545 106
S1 Ba Te1 0.000(4) 106 106
S1 Ba Te1 70.092(16) 6 106
S3 Ba Te1 142.924(15) 28 6
S3 Ba Te1 80.17(4) 25_544 6
S3 Ba Te1 80.17(4) 123_554 6
S3 Ba Te1 142.924(15) 122_545 6
S1 Ba Te1 70.092(16) 106 6
S1 Ba Te1 0.000(4) 6 6
Te1 Ba Te1 70.092(16) 106 6
S3 Ba S1 80.17(4) 28 9
S3 Ba S1 142.924(15) 25_544 9
S3 Ba S1 80.17(4) 123_554 9
S3 Ba S1 142.924(15) 122_545 9
S1 Ba S1 108.60(3) 106 9
S1 Ba S1 70.092(16) 6 9
Te1 Ba S1 108.60(3) 106 9
Te1 Ba S1 70.092(16) 6 9
S3 Ba Te1 80.17(4) 28 5
S3 Ba Te1 142.924(15) 25_544 5
S3 Ba Te1 142.924(15) 123_554 5
S3 Ba Te1 80.17(4) 122_545 5
S1 Ba Te1 70.092(16) 106 5
S1 Ba Te1 108.60(3) 6 5
Te1 Ba Te1 70.092(16) 106 5
Te1 Ba Te1 108.60(3) 6 5
S1 Ba Te1 70.092(16) 9 5
S3 Ba S1 80.17(4) 28 5
S3 Ba S1 142.924(15) 25_544 5
S3 Ba S1 142.924(15) 123_554 5
S3 Ba S1 80.17(4) 122_545 5
S1 Ba S1 70.092(16) 106 5
S1 Ba S1 108.60(3) 6 5
Te1 Ba S1 70.092(16) 106 5
Te1 Ba S1 108.60(3) 6 5
S1 Ba S1 70.092(16) 9 5
Te1 Ba S1 0.000(4) 5 5
S3 Ba Te1 80.17(4) 28 9
S3 Ba Te1 142.924(15) 25_544 9
S3 Ba Te1 80.17(4) 123_554 9
S3 Ba Te1 142.924(15) 122_545 9
S1 Ba Te1 108.60(3) 106 9
S1 Ba Te1 70.092(16) 6 9
Te1 Ba Te1 108.60(3) 106 9
Te1 Ba Te1 70.092(16) 6 9
S1 Ba Te1 0.000(4) 9 9
Te1 Ba Te1 70.092(16) 5 9
S1 Ba Te1 70.092(16) 5 9
S3 Cu1 Cu1 167.89(7) 74 74
S3 Cu1 S1 123.58(5) 74 130
Cu1 Cu1 S1 63.04(3) 74 130
S3 Cu1 S1 123.58(5) 74 58
Cu1 Cu1 S1 63.04(3) 74 58
S1 Cu1 S1 92.35(5) 130 58
S3 Cu1 Te1 123.58(5) 74 130
Cu1 Cu1 Te1 63.04(3) 74 130
S1 Cu1 Te1 0.00(2) 130 130
S1 Cu1 Te1 92.35(5) 58 130
S3 Cu1 Te1 123.58(5) 74 58
Cu1 Cu1 Te1 63.04(3) 74 58
S1 Cu1 Te1 92.35(5) 130 58
S1 Cu1 Te1 0.00(2) 58 58
Te1 Cu1 Te1 92.35(5) 130 58
S3 Cu1 Cu3 108.93(5) 74 28
Cu1 Cu1 Cu3 64.12(3) 74 28
S1 Cu1 Cu3 60.79(6) 130 28
S1 Cu1 Cu3 127.07(4) 58 28
Te1 Cu1 Cu3 60.79(6) 130 28
Te1 Cu1 Cu3 127.07(4) 58 28
S3 Cu1 Cu3 108.93(5) 74 51
Cu1 Cu1 Cu3 64.12(3) 74 51
S1 Cu1 Cu3 127.07(4) 130 51
S1 Cu1 Cu3 60.79(6) 58 51
Te1 Cu1 Cu3 127.07(4) 130 51
Te1 Cu1 Cu3 60.79(6) 58 51
Cu3 Cu1 Cu3 98.21(14) 28 51
S3 Cu1 Cu1 102.11(7) 74 98_556
Cu1 Cu1 Cu1 90.0 74 98_556
S1 Cu1 Cu1 58.44(3) 130 98_556
S1 Cu1 Cu1 58.44(3) 58 98_556
Te1 Cu1 Cu1 58.44(3) 130 98_556
Te1 Cu1 Cu1 58.44(3) 58 98_556
Cu3 Cu1 Cu1 119.20(7) 28 98_556
Cu3 Cu1 Cu1 119.20(7) 51 98_556
S3 Cu1 Cu1 50.42(5) 74 35
Cu1 Cu1 Cu1 120.0 74 35
S1 Cu1 Cu1 163.24(3) 130 35
S1 Cu1 Cu1 103.65(2) 58 35
Te1 Cu1 Cu1 163.24(3) 130 35
Te1 Cu1 Cu1 103.65(2) 58 35
Cu3 Cu1 Cu1 104.55(6) 28 35
Cu3 Cu1 Cu1 59.69(3) 51 35
Cu1 Cu1 Cu1 135.0 98_556 35
S3 Cu1 Cu1 50.42(5) 74 56
Cu1 Cu1 Cu1 120.0 74 56
S1 Cu1 Cu1 103.65(2) 130 56
S1 Cu1 Cu1 163.24(3) 58 56
Te1 Cu1 Cu1 103.65(2) 130 56
Te1 Cu1 Cu1 163.24(3) 58 56
Cu3 Cu1 Cu1 59.69(3) 28 56
Cu3 Cu1 Cu1 104.55(6) 51 56
Cu1 Cu1 Cu1 135.0 98_556 56
Cu1 Cu1 Cu1 60.0 35 56
S3 Cu1 Te2 101.01(8) 74 .
Cu1 Cu1 Te2 66.88(2) 74 .
S1 Cu1 Te2 107.66(4) 130 .
S1 Cu1 Te2 107.66(4) 58 .
Te1 Cu1 Te2 107.66(4) 130 .
Te1 Cu1 Te2 107.66(4) 58 .
Cu3 Cu1 Te2 51.68(8) 28 .
Cu3 Cu1 Te2 51.68(8) 51 .
Cu1 Cu1 Te2 156.88(2) 98_556 .
Cu1 Cu1 Te2 62.998(18) 35 .
Cu1 Cu1 Te2 62.998(18) 56 .
Te4 Cu2 Cu2 54.7 . 100
Te4 Cu2 Cu2 54.7 . 99
Cu2 Cu2 Cu2 90.0 100 99
Te4 Cu2 Cu2 54.7 . 98
Cu2 Cu2 Cu2 90.0 100 98
Cu2 Cu2 Cu2 90.0 99 98
Te4 Cu2 Cu3 180.0(3) . .
Cu2 Cu2 Cu3 125.3 100 .
Cu2 Cu2 Cu3 125.3 99 .
Cu2 Cu2 Cu3 125.3 98 .
Te4 Cu2 S1 116.10(8) . 9
Cu2 Cu2 S1 128.36(4) 100 9
Cu2 Cu2 S1 128.36(4) 99 9
Cu2 Cu2 S1 61.36(8) 98 9
Cu3 Cu2 S1 63.90(8) . 9
Te4 Cu2 S1 116.10(8) . 5
Cu2 Cu2 S1 128.36(4) 100 5
Cu2 Cu2 S1 61.36(8) 99 5
Cu2 Cu2 S1 128.36(4) 98 5
Cu3 Cu2 S1 63.90(8) . 5
S1 Cu2 S1 102.10(10) 9 5
Te4 Cu2 Te1 116.10(8) . 9
Cu2 Cu2 Te1 128.36(4) 100 9
Cu2 Cu2 Te1 128.36(4) 99 9
Cu2 Cu2 Te1 61.36(8) 98 9
Cu3 Cu2 Te1 63.90(8) . 9
S1 Cu2 Te1 0.00(3) 9 9
S1 Cu2 Te1 102.10(10) 5 9
Te4 Cu2 Te1 116.10(8) . 5
Cu2 Cu2 Te1 128.36(4) 100 5
Cu2 Cu2 Te1 61.36(8) 99 5
Cu2 Cu2 Te1 128.36(4) 98 5
Cu3 Cu2 Te1 63.90(8) . 5
S1 Cu2 Te1 102.10(10) 9 5
S1 Cu2 Te1 0.00(3) 5 5
Te1 Cu2 Te1 102.10(10) 9 5
Te4 Cu2 Te1 116.10(8) . .
Cu2 Cu2 Te1 61.36(8) 100 .
Cu2 Cu2 Te1 128.36(4) 99 .
Cu2 Cu2 Te1 128.36(4) 98 .
Cu3 Cu2 Te1 63.90(8) . .
S1 Cu2 Te1 102.10(10) 9 .
S1 Cu2 Te1 102.10(10) 5 .
Te1 Cu2 Te1 102.10(10) 9 .
Te1 Cu2 Te1 102.10(10) 5 .
Te2 Cu3 Cu2 180.0(2) . .
Te2 Cu3 S1 121.72(7) . 9
Cu2 Cu3 S1 58.28(7) . 9
Te2 Cu3 S1 121.72(7) . 5
Cu2 Cu3 S1 58.28(7) . 5
S1 Cu3 S1 94.90(9) 9 5
Te2 Cu3 Te1 121.72(7) . 9
Cu2 Cu3 Te1 58.28(7) . 9
S1 Cu3 Te1 0.00(2) 9 9
S1 Cu3 Te1 94.90(9) 5 9
Te2 Cu3 Te1 121.72(7) . 5
Cu2 Cu3 Te1 58.28(7) . 5
S1 Cu3 Te1 94.90(9) 9 5
S1 Cu3 Te1 0.00(2) 5 5
Te1 Cu3 Te1 94.90(9) 9 5
Te2 Cu3 Te1 121.72(7) . .
Cu2 Cu3 Te1 58.28(7) . .
S1 Cu3 Te1 94.90(9) 9 .
S1 Cu3 Te1 94.90(9) 5 .
Te1 Cu3 Te1 94.90(9) 9 .
Te1 Cu3 Te1 94.90(9) 5 .
Te2 Cu3 Cu1 70.40(8) . 79
Cu2 Cu3 Cu1 109.60(8) . 79
S1 Cu3 Cu1 102.12(3) 9 79
S1 Cu3 Cu1 148.54(6) 5 79
Te1 Cu3 Cu1 102.12(3) 9 79
Te1 Cu3 Cu1 148.54(6) 5 79
Te1 Cu3 Cu1 57.74(3) . 79
Te2 Cu3 Cu1 70.40(8) . 35
Cu2 Cu3 Cu1 109.60(8) . 35
S1 Cu3 Cu1 148.54(6) 9 35
S1 Cu3 Cu1 57.74(3) 5 35
Te1 Cu3 Cu1 148.54(6) 9 35
Te1 Cu3 Cu1 57.74(3) 5 35
Te1 Cu3 Cu1 102.12(3) . 35
Cu1 Cu3 Cu1 109.34(8) 79 35
Te2 Cu3 Cu1 70.40(8) . 84
Cu2 Cu3 Cu1 109.60(8) . 84
S1 Cu3 Cu1 102.12(3) 9 84
S1 Cu3 Cu1 57.74(3) 5 84
Te1 Cu3 Cu1 102.12(3) 9 84
Te1 Cu3 Cu1 57.74(3) 5 84
Te1 Cu3 Cu1 148.54(6) . 84
Cu1 Cu3 Cu1 140.51(15) 79 84
Cu1 Cu3 Cu1 51.76(5) 35 84
Te2 Cu3 Cu1 70.40(8) . 28
Cu2 Cu3 Cu1 109.60(8) . 28
S1 Cu3 Cu1 57.74(3) 9 28
S1 Cu3 Cu1 148.54(6) 5 28
Te1 Cu3 Cu1 57.74(3) 9 28
Te1 Cu3 Cu1 148.54(6) 5 28
Te1 Cu3 Cu1 102.12(3) . 28
Cu1 Cu3 Cu1 60.63(6) 79 28
Cu1 Cu3 Cu1 140.51(15) 35 28
Cu1 Cu3 Cu1 109.34(8) 84 28
Cu2 Te1 Cu2 57.27(16) 100 .
Cu2 Te1 Cu1 152.13(3) 100 56
Cu2 Te1 Cu1 112.48(7) . 56
Cu2 Te1 Cu1 152.13(3) 100 79
Cu2 Te1 Cu1 112.48(7) . 79
Cu1 Te1 Cu1 53.93(5) 56 79
Cu2 Te1 Cu1 112.48(7) 100 176_455
Cu2 Te1 Cu1 152.13(3) . 176_455
Cu1 Te1 Cu1 87.65(5) 56 176_455
Cu1 Te1 Cu1 63.11(6) 79 176_455
Cu2 Te1 Cu1 112.48(7) 100 151_455
Cu2 Te1 Cu1 152.13(3) . 151_455
Cu1 Te1 Cu1 63.11(6) 56 151_455
Cu1 Te1 Cu1 87.65(5) 79 151_455
Cu1 Te1 Cu1 53.93(5) 176_455 151_455
Cu2 Te1 Cu3 115.09(11) 100 .
Cu2 Te1 Cu3 57.82(10) . .
Cu1 Te1 Cu3 61.46(6) 56 .
Cu1 Te1 Cu3 61.46(6) 79 .
Cu1 Te1 Cu3 124.54(7) 176_455 .
Cu1 Te1 Cu3 124.54(7) 151_455 .
Cu2 Te1 Cu3 57.82(10) 100 100
Cu2 Te1 Cu3 115.09(11) . 100
Cu1 Te1 Cu3 124.54(7) 56 100
Cu1 Te1 Cu3 124.54(7) 79 100
Cu1 Te1 Cu3 61.46(6) 176_455 100
Cu1 Te1 Cu3 61.46(6) 151_455 100
Cu3 Te1 Cu3 172.91(13) . 100
Cu2 Te1 Ba 81.845(15) 100 9
Cu2 Te1 Ba 81.845(15) . 9
Cu1 Te1 Ba 70.68(3) 56 9
Cu1 Te1 Ba 124.34(3) 79 9
Cu1 Te1 Ba 124.34(3) 176_455 9
Cu1 Te1 Ba 70.68(3) 151_455 9
Cu3 Te1 Ba 89.427(11) . 9
Cu3 Te1 Ba 89.427(11) 100 9
Cu2 Te1 Ba 81.845(15) 100 5
Cu2 Te1 Ba 81.845(15) . 5
Cu1 Te1 Ba 124.34(3) 56 5
Cu1 Te1 Ba 70.68(3) 79 5
Cu1 Te1 Ba 70.68(3) 176_455 5
Cu1 Te1 Ba 124.34(3) 151_455 5
Cu3 Te1 Ba 89.427(11) . 5
Cu3 Te1 Ba 89.427(11) 100 5
Ba Te1 Ba 161.40(3) 9 5
Cu3 Te2 Cu3 109.5 . 28
Cu3 Te2 Cu3 109.5 . 51
Cu3 Te2 Cu3 109.5 28 51
Cu3 Te2 Cu3 109.5 . 74
Cu3 Te2 Cu3 109.5 28 74
Cu3 Te2 Cu3 109.5 51 74
Cu3 Te2 Cu1 148.38(2) . 74
Cu3 Te2 Cu1 57.927(6) 28 74
Cu3 Te2 Cu1 57.927(6) 51 74
Cu3 Te2 Cu1 102.15(2) 74 74
Cu3 Te2 Cu1 148.38(2) . 58
Cu3 Te2 Cu1 57.927(6) 28 58
Cu3 Te2 Cu1 102.15(2) 51 58
Cu3 Te2 Cu1 57.927(6) 74 58
Cu1 Te2 Cu1 54.00(4) 74 58
Cu3 Te2 Cu1 148.38(2) . 30
Cu3 Te2 Cu1 102.15(2) 28 30
Cu3 Te2 Cu1 57.927(6) 51 30
Cu3 Te2 Cu1 57.927(6) 74 30
Cu1 Te2 Cu1 54.00(4) 74 30
Cu1 Te2 Cu1 54.00(4) 58 30
Cu3 Te2 Cu1 57.927(6) . 28
Cu3 Te2 Cu1 102.15(2) 28 28
Cu3 Te2 Cu1 148.38(2) 51 28
Cu3 Te2 Cu1 57.927(6) 74 28
Cu1 Te2 Cu1 147.76(3) 74 28
Cu1 Te2 Cu1 94.420(8) 58 28
Cu1 Te2 Cu1 115.695(15) 30 28
Cu3 Te2 Cu1 57.927(6) . 79
Cu3 Te2 Cu1 57.927(6) 28 79
Cu3 Te2 Cu1 148.38(2) 51 79
Cu3 Te2 Cu1 102.15(2) 74 79
Cu1 Te2 Cu1 115.695(15) 74 79
Cu1 Te2 Cu1 94.420(8) 58 79
Cu1 Te2 Cu1 147.76(3) 30 79
Cu1 Te2 Cu1 54.00(4) 28 79
Cu3 Te2 Cu1 57.927(6) . 56
Cu3 Te2 Cu1 57.927(6) 28 56
Cu3 Te2 Cu1 102.15(2) 51 56
Cu3 Te2 Cu1 148.38(2) 74 56
Cu1 Te2 Cu1 94.420(8) 74 56
Cu1 Te2 Cu1 115.695(15) 58 56
Cu1 Te2 Cu1 147.76(3) 30 56
Cu1 Te2 Cu1 94.420(8) 28 56
Cu1 Te2 Cu1 46.23(4) 79 56
Cu3 Te2 Cu1 57.927(6) . 51
Cu3 Te2 Cu1 148.38(2) 28 51
Cu3 Te2 Cu1 102.15(2) 51 51
Cu3 Te2 Cu1 57.928(6) 74 51
Cu1 Te2 Cu1 147.76(3) 74 51
Cu1 Te2 Cu1 115.695(15) 58 51
Cu1 Te2 Cu1 94.420(8) 30 51
Cu1 Te2 Cu1 46.23(4) 28 51
Cu1 Te2 Cu1 94.420(8) 79 51
Cu1 Te2 Cu1 115.695(15) 56 51
Cu3 Te2 Cu1 57.927(6) . 84
Cu3 Te2 Cu1 148.38(2) 28 84
Cu3 Te2 Cu1 57.928(6) 51 84
Cu3 Te2 Cu1 102.15(2) 74 84
Cu1 Te2 Cu1 115.695(15) 74 84
Cu1 Te2 Cu1 147.76(3) 58 84
Cu1 Te2 Cu1 94.420(8) 30 84
Cu1 Te2 Cu1 94.420(8) 28 84
Cu1 Te2 Cu1 115.695(15) 79 84
Cu1 Te2 Cu1 94.420(8) 56 84
Cu1 Te2 Cu1 54.00(4) 51 84
Cu1 S3 Cu1 79.17(11) 58 30
Cu1 S3 Cu1 79.17(11) 58 74
Cu1 S3 Cu1 79.17(11) 30 74
Cu1 S3 Ba 85.17(3) 58 25
Cu1 S3 Ba 159.61(12) 30 25
Cu1 S3 Ba 85.17(3) 74 25
Cu1 S3 Ba 85.17(3) 58 81
Cu1 S3 Ba 85.17(3) 30 81
Cu1 S3 Ba 159.61(12) 74 81
Ba S3 Ba 106.57(6) 25 81
Cu1 S3 Ba 159.61(12) 58 53
Cu1 S3 Ba 85.17(3) 30 53
Cu1 S3 Ba 85.17(3) 74 53
Ba S3 Ba 106.57(6) 25 53
Ba S3 Ba 106.57(6) 81 53
Cu2 Te4 Cu2 180.0(3) 97 .
Cu2 Te4 Cu2 70.5 97 4
Cu2 Te4 Cu2 109.5 . 4
Cu2 Te4 Cu2 70.5 97 2
Cu2 Te4 Cu2 109.5 . 2
Cu2 Te4 Cu2 109.5 4 2
Cu2 Te4 Cu2 70.5 97 3
Cu2 Te4 Cu2 109.5 . 3
Cu2 Te4 Cu2 109.5 4 3
Cu2 Te4 Cu2 109.5 2 3
Cu2 Te4 Cu2 109.5 97 100
Cu2 Te4 Cu2 70.5 . 100
Cu2 Te4 Cu2 180.0(3) 4 100
Cu2 Te4 Cu2 70.5 2 100
Cu2 Te4 Cu2 70.5 3 100
Cu2 Te4 Cu2 109.5 97 99
Cu2 Te4 Cu2 70.5 . 99
Cu2 Te4 Cu2 70.5 4 99
Cu2 Te4 Cu2 70.5 2 99
Cu2 Te4 Cu2 180.0(3) 3 99
Cu2 Te4 Cu2 109.5 100 99
Cu2 Te4 Cu2 109.5 97 98
Cu2 Te4 Cu2 70.5 . 98
Cu2 Te4 Cu2 70.5 4 98
Cu2 Te4 Cu2 180.0(2) 2 98
Cu2 Te4 Cu2 70.5 3 98
Cu2 Te4 Cu2 109.5 100 98
Cu2 Te4 Cu2 109.5 99 98

loop_
_geom_bond_atom_site_label_1
_geom_bond_atom_site_label_2
_geom_bond_distance
_geom_bond_site_symmetry_2
Ba S3 3.1667(12) 28
Ba S3 3.1667(12) 25_544
Ba S3 3.1667(12) 123_554
Ba S3 3.1667(12) 122_545
Ba S1 3.5932(6) 106
Ba S1 3.5932(6) 6
Ba Te1 3.5932(6) 106
Ba Te1 3.5932(6) 6
Ba S1 3.5932(6) 9
Ba Te1 3.5932(6) 5
Ba S1 3.5932(6) 5
Ba Te1 3.5932(6) 9
Cu1 S3 2.233(2) 74
Cu1 Cu1 2.461(2) 74
Cu1 S1 2.7136(11) 130
Cu1 S1 2.7136(11) 58
Cu1 Te1 2.7136(11) 130
Cu1 Te1 2.7136(11) 58
Cu1 Cu3 2.8190(16) 28
Cu1 Cu3 2.8190(16) 51
Cu1 Cu1 2.840(3) 98_556
Cu1 Cu1 2.846(2) 35
Cu1 Cu1 2.846(2) 56
Cu1 Te2 3.1339(16) .
Cu2 Te4 2.202(4) .
Cu2 Cu2 2.543(5) 100
Cu2 Cu2 2.543(5) 99
Cu2 Cu2 2.543(5) 98
Cu2 Cu3 2.640(6) .
Cu2 S1 2.6531(19) 9
Cu2 S1 2.6531(19) 5
Cu2 Te1 2.6531(19) 9
Cu2 Te1 2.6531(19) 5
Cu2 Te1 2.6531(19) .
Cu3 Te2 2.610(4) .
Cu3 S1 2.801(2) 9
Cu3 S1 2.801(2) 5
Cu3 Te1 2.801(2) 9
Cu3 Te1 2.801(2) 5
Cu3 Te1 2.801(2) .
Cu3 Cu1 2.8190(16) 79
Cu3 Cu1 2.8190(16) 35
Cu3 Cu1 2.8190(16) 84
Cu3 Cu1 2.8190(16) 28
Te1 Cu2 2.6531(19) 100
Te1 Cu1 2.7136(11) 56
Te1 Cu1 2.7136(11) 79
Te1 Cu1 2.7136(11) 176_455
Te1 Cu1 2.7136(11) 151_455
Te1 Cu3 2.801(2) 100
Te1 Ba 3.5932(6) 9
Te1 Ba 3.5932(6) 5
Te2 Cu3 2.610(4) 28
Te2 Cu3 2.610(4) 51
Te2 Cu3 2.610(4) 74
Te2 Cu1 3.1339(16) 74
Te2 Cu1 3.1339(16) 58
Te2 Cu1 3.1339(16) 30
Te2 Cu1 3.1339(16) 28
Te2 Cu1 3.1339(16) 79
Te2 Cu1 3.1339(16) 56
Te2 Cu1 3.1339(16) 51
Te2 Cu1 3.1339(16) 84
S3 Cu1 2.233(2) 58
S3 Cu1 2.233(2) 30
S3 Cu1 2.233(2) 74
S3 Ba 3.1667(12) 25
S3 Ba 3.1667(12) 81
S3 Ba 3.1667(12) 53
Te4 Cu2 2.202(4) 97
Te4 Cu2 2.202(4) 4
Te4 Cu2 2.202(4) 2
Te4 Cu2 2.202(4) 3
Te4 Cu2 2.202(4) 100
Te4 Cu2 2.202(4) 99
Te4 Cu2 2.202(4) 98
